data_4309454
loop_
_publ_author_name
'Haiyan An'
'Yangguang Li'
'Enbo Wang'
'Dongrong Xiao'
'Chunyan Sun'
'Lin Xu'

_publ_section_title
;
Self-Assembly of a Series of Extended Architectures Based on
Polyoxometalate Clusters and Silver Coordination Complexes
;
_journal_name_full 'Inorganic Chemistry'
_journal_page_first 6062
_journal_page_last 6070
_journal_paper_doi 10.1021/ic050636x
_journal_volume 44
_journal_year 2005
_chemical_formula_sum 'C24 H49.5 Ag4 I Mo6 N4 Na2 O47.25'
_chemical_formula_weight 2330.18
_chemical_name_systematic
; 
 ? 
;
_space_group_IT_number 2
_symmetry_cell_setting triclinic
_symmetry_space_group_name_Hall '-P 1'
_symmetry_space_group_name_H-M 'P -1'
_atom_sites_solution_hydrogens geom
_atom_sites_solution_primary direct
_atom_sites_solution_secondary difmap
_audit_creation_method SHELXL-97
_cell_angle_alpha 89.68(3)
_cell_angle_beta 88.31(3)
_cell_angle_gamma 75.87(3)
_cell_formula_units_Z 2
_cell_length_a 13.280(3)
_cell_length_b 13.641(3)
_cell_length_c 16.356(3)
_cell_measurement_reflns_used 13022
_cell_measurement_temperature 293(2)
_cell_measurement_theta_max 27.48
_cell_measurement_theta_min 2.99
_cell_volume 2872.0(11)
_computing_cell_refinement 'RAPID AUTO'
_computing_data_collection 'RAPID AUTO'
_computing_data_reduction 'RAPID AUTO'
_computing_molecular_graphics 'Bruker SHELXTL'
_computing_publication_material 'Bruker SHELXTL'
_computing_structure_refinement 'SHELXL-97 (Sheldrick, 1997)'
_computing_structure_solution 'SHELXS-97 (Sheldrick, 1990)'
_diffrn_ambient_temperature 293(2)
_diffrn_detector_area_resol_mean 0.01
_diffrn_measured_fraction_theta_full 0.988
_diffrn_measured_fraction_theta_max 0.988
_diffrn_measurement_device_type 'Rigaku R-AXIS RAPID IP'
_diffrn_measurement_method Oscillation
_diffrn_radiation_monochromator graphite
_diffrn_radiation_source 'Rotation anode'
_diffrn_radiation_type MoK\a
_diffrn_radiation_wavelength 0.71073
_diffrn_reflns_av_R_equivalents 0.0381
_diffrn_reflns_av_sigmaI/netI 0.0547
_diffrn_reflns_limit_h_max 17
_diffrn_reflns_limit_h_min -14
_diffrn_reflns_limit_k_max 17
_diffrn_reflns_limit_k_min -17
_diffrn_reflns_limit_l_max 21
_diffrn_reflns_limit_l_min -21
_diffrn_reflns_number 28080
_diffrn_reflns_theta_full 27.48
_diffrn_reflns_theta_max 27.48
_diffrn_reflns_theta_min 2.99
_diffrn_standards_decay_% 0
_diffrn_standards_interval_count 0
_diffrn_standards_interval_time 0
_diffrn_standards_number 0
_exptl_absorpt_coefficient_mu 3.267
_exptl_absorpt_correction_T_max 0.698
_exptl_absorpt_correction_T_min 0.607
_exptl_absorpt_correction_type multi-scan
_exptl_absorpt_process_details 'ABSCOR by T.Higashi    8 March, 1995'
_exptl_crystal_colour yellow
_exptl_crystal_density_diffrn 2.691
_exptl_crystal_density_method 'not measured'
_exptl_crystal_description block
_exptl_crystal_F_000 2223
_exptl_crystal_size_max 0.25
_exptl_crystal_size_mid 0.13
_exptl_crystal_size_min 0.11
_refine_diff_density_max 3.031
_refine_diff_density_min -1.283
_refine_diff_density_rms 0.177
_refine_ls_extinction_method none
_refine_ls_goodness_of_fit_ref 1.020
_refine_ls_hydrogen_treatment mixed
_refine_ls_matrix_type full
_refine_ls_number_parameters 835
_refine_ls_number_reflns 13022
_refine_ls_number_restraints 472
_refine_ls_restrained_S_all 1.025
_refine_ls_R_factor_all 0.1029
_refine_ls_R_factor_gt 0.0427
_refine_ls_shift/su_max 0.004
_refine_ls_shift/su_mean 0.001
_refine_ls_structure_factor_coef Fsqd
_refine_ls_weighting_details 'calc w=1/[\s^2^(Fo^2^)+(0.0504P)^2^+9.2010P] where P=(Fo^2^+2Fc^2^)/3'
_refine_ls_weighting_scheme calc
_refine_ls_wR_factor_gt 0.1129
_refine_ls_wR_factor_ref 0.1314
_reflns_number_gt 5392
_reflns_number_total 13022
_reflns_threshold_expression >2sigma(I)
_cod_data_source_file ic050636xsi20050617_052256.cif
_cod_data_source_block aa1273b
_cod_depositor_comments
;
The following automatic conversions were performed:
'_symmetry_cell_setting' value 'Triclinic' changed to 'triclinic'
according to '/home/saulius/struct/CIF-dictionaries/cif_core.dic'
dictionary named 'cif_core.dic' version 2.4.1 from 2010-06-29.

Automatic conversion script
Id: cif_fix_enum 1527 2010-12-29 10:47:43Z saulius 
;
_cod_original_cell_volume 2872.2(10)
_cod_original_formula_sum 'C24 H49.50 Ag4 I Mo6 N4 Na2 O47.25'
_cod_database_code 4309454

loop_
_symmetry_equiv_pos_as_xyz
'x, y, z'
'-x, -y, -z'

loop_
_atom_site_label
_atom_site_type_symbol
_atom_site_fract_x
_atom_site_fract_y
_atom_site_fract_z
_atom_site_U_iso_or_equiv
_atom_site_adp_type
_atom_site_occupancy
_atom_site_symmetry_multiplicity
_atom_site_calc_flag
_atom_site_refinement_flags
_atom_site_disorder_assembly
_atom_site_disorder_group
Na1 Na 0.5819(7) 0.6726(6) 0.5000(7) 0.064(3) Uani 1 1 d . . .
Na2 Na 0.0816(6) 0.6724(6) 0.5001(6) 0.052(2) Uani 1 1 d . . .
I1 I 0.0000 1.0000 0.0000 0.0098(3) Uani 1 2 d S . .
I2 I 0.5000 1.0000 0.0000 0.0110(3) Uani 1 2 d S . .
Ag1 Ag 0.22237(12) 1.11045(14) -0.00003(13) 0.0451(4) Uani 1 1 d . . .
Ag2 Ag 0.27771(12) 0.88886(15) -0.00007(12) 0.0469(5) Uani 1 1 d . . .
Ag3 Ag 0.86885(13) 0.52515(10) -0.00008(10) 0.0369(4) Uani 1 1 d . . .
Ag4 Ag 0.36852(12) 0.52529(10) 0.00010(10) 0.0357(4) Uani 1 1 d . . .
Mo1 Mo -0.07362(12) 0.87278(10) 0.18894(10) 0.0189(3) Uani 1 1 d . . .
Mo2 Mo 0.06035(11) 0.75881(9) -0.00003(10) 0.0179(3) Uani 1 1 d . . .
Mo3 Mo 0.13730(11) 0.87262(10) -0.18898(10) 0.0187(3) Uani 1 1 d . . .
Mo4 Mo 0.42626(11) 0.87263(10) 0.18908(10) 0.0181(3) Uani 1 1 d . . .
Mo5 Mo 0.56016(11) 0.75902(9) 0.00008(10) 0.0165(3) Uani 1 1 d . . .
Mo6 Mo 0.63743(11) 0.87265(10) -0.18908(10) 0.0183(3) Uani 1 1 d . . .
O1 O -0.0560(9) 1.0007(7) 0.1080(7) 0.019(3) Uani 1 1 d U . .
OW1 O 0.0956(9) 0.8955(8) 0.2207(9) 0.028(3) Uani 1 1 d U . .
O2 O 0.0097(9) 0.7880(7) 0.1110(8) 0.022(3) Uani 1 1 d U . .
OW2 O -0.0436(9) 0.8958(8) -0.2218(9) 0.028(3) Uani 1 1 d U . .
O3 O -0.0582(9) 0.7961(8) 0.2724(8) 0.028(3) Uani 1 1 d U . .
OW3 O 0.5940(9) 0.8989(8) 0.2209(8) 0.027(3) Uani 1 1 d DU . .
HW3A H 0.645(6) 0.872(8) 0.193(6) 0.033 Uiso 1 1 d D . .
HW3B H 0.616(9) 0.867(8) 0.262(4) 0.033 Uiso 1 1 d D . .
O4 O -0.1928(9) 0.8698(8) 0.1545(9) 0.031(3) Uani 1 1 d U . .
OW4 O 0.4567(10) 0.8983(9) -0.2201(9) 0.030(3) Uani 1 1 d DU . .
HW4A H 0.429(9) 0.877(9) -0.181(5) 0.037 Uiso 1 1 d D . .
HW4B H 0.456(10) 0.866(8) -0.262(4) 0.037 Uiso 1 1 d D . .
O5 O 0.1789(10) 0.6797(9) 0.0199(9) 0.040(4) Uani 1 1 d U . .
O6 O -0.0199(10) 0.6799(8) -0.0201(9) 0.036(3) Uani 1 1 d U . .
O7 O 0.0947(9) 0.7890(7) -0.1118(8) 0.022(3) Uani 1 1 d U . .
O8 O 0.1146(8) 0.8972(7) 0.0273(7) 0.016(2) Uani 1 1 d U . .
O9 O 0.0625(8) 1.1038(7) 0.0287(8) 0.018(3) Uani 1 1 d U . .
O10 O 0.2594(9) 0.8705(8) -0.1548(9) 0.030(3) Uani 1 1 d U . .
O11 O 0.1589(10) 0.7963(8) -0.2728(8) 0.031(3) Uani 1 1 d U . .
O12 O 0.1102(9) 1.0012(8) -0.2506(8) 0.025(3) Uani 1 1 d U . .
O13 O 0.3047(8) 0.8710(7) 0.1555(8) 0.026(3) Uani 1 1 d U . .
O14 O 0.5103(9) 0.7875(7) 0.1123(8) 0.024(3) Uani 1 1 d U . .
O15 O 0.4461(8) 0.9992(7) 0.1090(7) 0.015(2) Uani 1 1 d U . .
O16 O 0.4409(9) 0.7966(8) 0.2732(9) 0.030(3) Uani 1 1 d U . .
O17 O 0.3856(7) 1.1021(7) -0.0276(7) 0.016(2) Uani 1 1 d U . .
O18 O 0.4361(7) 0.8977(6) -0.0268(7) 0.014(2) Uani 1 1 d U . .
O19 O 0.5971(9) 0.7876(7) -0.1124(8) 0.024(3) Uani 1 1 d U . .
O20 O 0.4811(11) 0.6815(9) -0.0203(9) 0.040(4) Uani 1 1 d U . .
O21 O 0.6784(10) 0.6815(8) 0.0197(9) 0.038(3) Uani 1 1 d U . .
O22 O 0.7583(9) 0.8700(8) -0.1552(9) 0.028(3) Uani 1 1 d U . .
O23 O 0.6100(8) 1.0001(7) -0.2500(7) 0.015(2) Uani 1 1 d U . .
O24 O 0.6623(9) 0.7945(8) -0.2728(8) 0.029(3) Uani 1 1 d U . .
O31 O 0.7482(14) 0.6512(10) 0.4183(11) 0.072(5) Uani 1 1 d U . .
O32 O 0.7835(11) 0.4839(9) 0.4280(10) 0.047(4) Uani 1 1 d U . .
O33 O 0.9316(13) 0.6498(8) -0.4161(9) 0.063(4) Uani 1 1 d U . .
O34 O 0.9754(11) 0.4835(9) -0.4292(10) 0.048(4) Uani 1 1 d U . .
O35 O 0.2822(11) 0.4838(9) 0.4280(10) 0.043(4) Uani 1 1 d U . .
O36 O 0.2409(15) 0.6488(11) 0.4142(12) 0.077(5) Uani 1 1 d U . .
O37 O 0.4745(11) 0.4839(9) -0.4280(9) 0.042(4) Uani 1 1 d U . .
O38 O 0.4296(16) 0.6488(13) -0.4168(13) 0.092(6) Uani 1 1 d U . .
N1 N 0.8522(12) 0.5308(10) 0.1315(11) 0.032(4) Uani 1 1 d U . .
N2 N 0.8826(11) 0.5325(9) -0.1299(11) 0.029(4) Uani 1 1 d U . .
N3 N 0.3528(10) 0.5325(9) 0.1310(10) 0.026(3) Uani 1 1 d U . .
N4 N 0.3805(11) 0.5306(10) -0.1317(10) 0.026(3) Uani 1 1 d U . .
C1 C 0.8601(13) 0.4504(12) 0.1800(13) 0.026(4) Uani 1 1 d U . .
H1A H 0.8801 0.3860 0.1574 0.031 Uiso 1 1 calc R . .
C2 C 0.8395(15) 0.4609(14) 0.2619(15) 0.039(5) Uani 1 1 d U . .
H2A H 0.8480 0.4033 0.2943 0.047 Uiso 1 1 calc R . .
C3 C 0.8057(11) 0.5562(11) 0.2986(11) 0.021(3) Uani 1 1 d U . .
C4 C 0.8015(12) 0.6375(11) 0.2473(12) 0.022(4) Uani 1 1 d U . .
H4A H 0.7831 0.7030 0.2681 0.027 Uiso 1 1 calc R . .
C5 C 0.8243(13) 0.6217(12) 0.1661(12) 0.026(4) Uani 1 1 d U . .
H5A H 0.8201 0.6779 0.1328 0.031 Uiso 1 1 calc R . .
C6 C 0.7748(13) 0.5671(11) 0.3903(10) 0.026(4) Uani 1 1 d U . .
C7 C 0.8660(13) 0.6223(13) -0.1649(12) 0.028(4) Uani 1 1 d U . .
H7A H 0.8434 0.6792 -0.1319 0.033 Uiso 1 1 calc R . .
C8 C 0.8801(14) 0.6361(12) -0.2467(13) 0.030(4) Uani 1 1 d U . .
H8A H 0.8648 0.7006 -0.2691 0.037 Uiso 1 1 calc R . .
C9 C 0.9182(13) 0.5510(12) -0.2961(12) 0.026(4) Uani 1 1 d U . .
C10 C 0.9325(11) 0.4571(9) -0.2642(10) 0.018(3) Uani 1 1 d U . .
H10A H 0.9519 0.3995 -0.2968 0.021 Uiso 1 1 calc R . .
C11 C 0.9164(13) 0.4511(11) -0.1782(12) 0.025(4) Uani 1 1 d U . .
H11A H 0.9300 0.3875 -0.1541 0.030 Uiso 1 1 calc R . .
C12 C 0.9391(13) 0.5663(11) -0.3886(12) 0.030(4) Uani 1 1 d U . .
C13 C 0.3614(13) 0.4527(12) 0.1781(13) 0.030(4) Uani 1 1 d U . .
H13A H 0.3847 0.3891 0.1542 0.036 Uiso 1 1 calc R . .
C14 C 0.3371(11) 0.4578(9) 0.2629(11) 0.018(3) Uani 1 1 d U . .
H14A H 0.3405 0.3995 0.2935 0.021 Uiso 1 1 calc R . .
C15 C 0.3092(14) 0.5488(12) 0.2976(13) 0.032(4) Uani 1 1 d U . .
C16 C 0.3007(14) 0.6357(13) 0.2482(14) 0.033(5) Uani 1 1 d U . .
H16A H 0.2800 0.6999 0.2712 0.040 Uiso 1 1 calc R . .
C17 C 0.3236(13) 0.6244(12) 0.1658(13) 0.026(4) Uani 1 1 d U . .
H17A H 0.3187 0.6816 0.1335 0.031 Uiso 1 1 calc R . .
C18 C 0.2770(17) 0.5630(15) 0.3836(16) 0.049(6) Uani 1 1 d U . .
C19 C 0.4121(14) 0.4508(13) -0.1800(13) 0.031(4) Uani 1 1 d U . .
H19A H 0.4207 0.3864 -0.1578 0.037 Uiso 1 1 calc R . .
C20 C 0.4319(15) 0.4605(12) -0.2599(14) 0.035(5) Uani 1 1 d U . .
H20A H 0.4583 0.4021 -0.2905 0.042 Uiso 1 1 calc R . .
C21 C 0.4148(12) 0.5545(11) -0.3000(12) 0.024(4) Uani 1 1 d U . .
C22 C 0.3810(12) 0.6371(11) -0.2501(11) 0.020(4) Uani 1 1 d U . .
H22A H 0.3700 0.7020 -0.2716 0.024 Uiso 1 1 calc R . .
C23 C 0.3630(12) 0.6233(11) -0.1664(12) 0.023(4) Uani 1 1 d U . .
H23A H 0.3382 0.6800 -0.1335 0.027 Uiso 1 1 calc R . .
C24 C 0.4437(16) 0.5639(15) -0.3848(16) 0.046(6) Uani 1 1 d U . .
OW5 O 0.4304(13) 0.7684(11) 0.4403(10) 0.063(4) Uani 1 1 d U . .
OW6 O 0.6862(14) 0.7678(12) 0.5599(10) 0.069(5) Uani 1 1 d U . .
OW7 O 0.5332(10) 0.8741(8) 0.4997(8) 0.031(3) Uani 0.75 1 d PU . .
OW8 O -0.0691(15) 0.7668(13) 0.4386(13) 0.080(6) Uani 1 1 d U . .
OW9 O 0.1863(15) 0.7683(12) 0.5596(12) 0.075(5) Uani 1 1 d U . .
OW10 O 0.0237(18) 0.8942(17) 0.4999(15) 0.096(8) Uani 0.75 1 d PU . .
OW11 O 0.1576(13) 0.8511(11) 0.3798(12) 0.068(5) Uani 1 1 d U . .
OW12 O 0.6551(15) 0.8503(12) 0.3802(13) 0.079(6) Uani 1 1 d U . .
OW13 O 0.4173(15) 0.8515(13) -0.3805(14) 0.087(6) Uani 1 1 d U . .
OW14 O -0.0836(12) 0.8513(9) -0.3790(10) 0.061(4) Uani 1 1 d U . .
OW15 O 0.722(2) 1.000(2) -0.3929(19) 0.063(8) Uani 0.50 1 d PU . .
OW16 O 0.202(2) 1.000(2) -0.4016(16) 0.060(7) Uani 0.50 1 d PU . .
OW17 O 0.7901(15) 0.8974(12) 0.5033(11) 0.043(4) Uani 0.50 1 d PU . .
OW18 O 0.241(3) 0.903(2) 0.493(2) 0.035(8) Uani 0.25 1 d PU . .

loop_
_atom_site_aniso_label
_atom_site_aniso_U_11
_atom_site_aniso_U_22
_atom_site_aniso_U_33
_atom_site_aniso_U_23
_atom_site_aniso_U_13
_atom_site_aniso_U_12
Na1 0.069(7) 0.047(4) 0.075(8) -0.007(5) 0.037(6) -0.016(4)
Na2 0.048(5) 0.069(5) 0.041(6) 0.009(4) 0.006(4) -0.017(4)
I1 0.0086(7) 0.0105(6) 0.0107(8) 0.0001(5) 0.0008(6) -0.0029(5)
I2 0.0120(7) 0.0118(6) 0.0090(8) 0.0000(5) 0.0001(6) -0.0026(5)
Ag1 0.0195(7) 0.0810(11) 0.0389(12) -0.0008(9) 0.0018(8) -0.0204(7)
Ag2 0.0181(7) 0.0912(12) 0.0358(12) 0.0013(10) 0.0025(7) -0.0222(7)
Ag3 0.0537(10) 0.0324(7) 0.0234(10) 0.0004(7) -0.0022(8) -0.0084(7)
Ag4 0.0479(10) 0.0332(7) 0.0250(10) -0.0004(7) -0.0035(8) -0.0077(7)
Mo1 0.0256(8) 0.0183(6) 0.0135(9) 0.0015(6) 0.0020(7) -0.0071(6)
Mo2 0.0248(8) 0.0117(6) 0.0168(9) -0.0012(6) -0.0001(7) -0.0036(6)
Mo3 0.0215(8) 0.0178(6) 0.0152(9) -0.0010(6) 0.0019(7) -0.0019(6)
Mo4 0.0220(8) 0.0183(6) 0.0143(9) 0.0027(6) 0.0013(7) -0.0060(6)
Mo5 0.0206(8) 0.0117(6) 0.0166(9) 0.0014(6) -0.0009(7) -0.0030(5)
Mo6 0.0216(8) 0.0185(6) 0.0134(9) -0.0036(6) 0.0038(7) -0.0024(6)
O1 0.031(5) 0.018(4) 0.010(5) -0.002(4) 0.008(4) -0.008(4)
OW1 0.022(5) 0.030(5) 0.032(6) 0.004(5) 0.001(5) -0.008(4)
O2 0.035(6) 0.011(4) 0.017(6) 0.002(4) 0.003(5) -0.001(4)
OW2 0.027(5) 0.033(5) 0.027(6) -0.004(5) 0.000(5) -0.011(4)
O3 0.043(6) 0.022(5) 0.020(6) 0.007(4) 0.004(5) -0.007(4)
OW3 0.024(5) 0.028(5) 0.024(6) 0.001(4) 0.002(5) 0.006(4)
O4 0.036(6) 0.032(5) 0.029(6) -0.006(5) -0.002(5) -0.015(5)
OW4 0.033(6) 0.038(5) 0.023(6) -0.005(5) 0.005(5) -0.015(5)
O5 0.044(6) 0.037(5) 0.028(7) 0.000(5) 0.002(5) 0.012(5)
O6 0.056(6) 0.032(5) 0.029(6) -0.009(5) 0.004(5) -0.027(5)
O7 0.035(6) 0.014(4) 0.018(6) -0.004(4) 0.007(5) -0.004(4)
O8 0.019(5) 0.014(4) 0.013(5) 0.001(4) -0.003(4) 0.002(4)
O9 0.017(5) 0.014(4) 0.026(6) -0.004(4) -0.006(4) -0.010(4)
O10 0.027(5) 0.034(5) 0.026(6) 0.002(5) 0.001(5) -0.002(4)
O11 0.040(6) 0.027(5) 0.023(6) -0.012(5) 0.010(5) -0.004(4)
O12 0.029(5) 0.028(5) 0.019(6) -0.005(5) 0.009(5) -0.006(4)
O13 0.024(5) 0.025(5) 0.030(6) 0.004(4) 0.001(5) -0.006(4)
O14 0.034(6) 0.017(4) 0.020(6) 0.004(4) 0.006(5) -0.004(4)
O15 0.017(5) 0.017(4) 0.010(5) 0.002(4) 0.003(4) 0.000(4)
O16 0.039(6) 0.025(5) 0.024(6) 0.002(5) 0.003(5) -0.004(4)
O17 0.008(4) 0.016(4) 0.022(6) 0.000(4) -0.004(4) -0.002(4)
O18 0.015(5) 0.011(4) 0.017(5) 0.000(4) 0.002(4) -0.003(3)
O19 0.031(5) 0.017(4) 0.019(6) 0.001(4) 0.003(5) 0.001(4)
O20 0.062(7) 0.034(5) 0.034(7) -0.002(5) 0.004(6) -0.032(5)
O21 0.040(6) 0.033(5) 0.029(6) 0.006(5) -0.001(5) 0.015(5)
O22 0.026(5) 0.028(5) 0.028(6) 0.000(5) -0.001(5) -0.001(4)
O23 0.024(5) 0.018(4) 0.005(5) 0.001(4) 0.005(4) -0.006(4)
O24 0.045(6) 0.024(5) 0.018(6) -0.001(4) 0.004(5) -0.007(4)
O31 0.110(8) 0.042(6) 0.047(7) 0.008(5) 0.041(6) 0.011(6)
O32 0.060(7) 0.033(5) 0.045(7) 0.018(5) 0.003(6) -0.008(5)
O33 0.125(8) 0.028(5) 0.035(6) -0.018(4) 0.051(6) -0.023(5)
O34 0.057(7) 0.035(5) 0.046(8) -0.016(5) 0.006(6) -0.003(5)
O35 0.050(6) 0.037(6) 0.040(7) 0.014(5) 0.006(5) -0.010(5)
O36 0.112(9) 0.047(6) 0.055(8) 0.006(6) 0.043(7) 0.010(6)
O37 0.050(6) 0.037(5) 0.034(7) -0.011(5) 0.013(5) -0.005(5)
O38 0.133(10) 0.071(8) 0.071(9) 0.011(7) 0.038(7) -0.028(7)
N1 0.036(7) 0.029(6) 0.033(7) -0.005(5) -0.001(6) -0.010(5)
N2 0.031(6) 0.024(5) 0.029(7) -0.005(5) -0.009(5) 0.000(5)
N3 0.027(6) 0.027(5) 0.025(7) 0.007(5) -0.009(5) -0.010(5)
N4 0.032(6) 0.026(5) 0.021(6) 0.002(5) -0.002(5) -0.007(5)
C1 0.028(7) 0.018(6) 0.034(8) 0.002(5) -0.002(6) -0.011(5)
C2 0.041(8) 0.034(7) 0.044(9) 0.009(7) 0.002(7) -0.013(6)
C3 0.011(5) 0.023(5) 0.027(7) -0.007(5) 0.001(5) 0.000(4)
C4 0.020(6) 0.017(5) 0.031(7) 0.000(5) 0.001(5) -0.007(5)
C5 0.031(7) 0.024(6) 0.025(7) 0.004(6) -0.003(6) -0.011(5)
C6 0.034(6) 0.019(5) 0.019(6) 0.010(4) 0.014(5) 0.002(5)
C7 0.031(7) 0.030(7) 0.020(7) 0.000(6) 0.000(6) -0.004(6)
C8 0.033(7) 0.020(6) 0.037(8) 0.003(6) 0.003(6) -0.004(5)
C9 0.022(6) 0.033(7) 0.024(7) -0.010(5) 0.002(5) -0.010(5)
C10 0.020(6) 0.010(5) 0.023(6) -0.007(4) -0.009(5) -0.001(4)
C11 0.028(6) 0.015(5) 0.029(7) -0.003(5) -0.001(6) -0.001(5)
C12 0.028(7) 0.024(6) 0.037(7) -0.020(5) 0.018(5) -0.007(5)
C13 0.028(7) 0.024(6) 0.036(8) -0.001(6) -0.009(6) -0.003(5)
C14 0.017(5) 0.011(5) 0.025(6) 0.006(4) -0.004(5) -0.005(4)
C15 0.031(7) 0.031(6) 0.036(8) 0.013(6) 0.002(6) -0.012(6)
C16 0.033(8) 0.027(6) 0.038(8) -0.003(6) 0.001(6) -0.005(6)
C17 0.029(7) 0.022(6) 0.027(8) -0.004(6) -0.001(6) -0.006(5)
C18 0.049(8) 0.040(7) 0.058(10) 0.007(7) 0.015(7) -0.011(6)
C19 0.035(7) 0.026(6) 0.031(8) -0.005(6) -0.012(6) -0.002(6)
C20 0.042(8) 0.024(6) 0.041(8) -0.002(6) 0.005(6) -0.011(6)
C21 0.020(6) 0.019(5) 0.032(7) 0.010(5) 0.000(5) -0.004(5)
C22 0.019(6) 0.017(5) 0.023(7) -0.002(5) -0.001(5) -0.003(5)
C23 0.020(6) 0.018(5) 0.029(8) 0.000(5) -0.002(6) -0.001(5)
C24 0.042(8) 0.046(8) 0.050(9) -0.002(7) 0.010(7) -0.012(6)
OW5 0.097(8) 0.070(7) 0.025(6) 0.010(5) -0.004(6) -0.025(6)
OW6 0.089(8) 0.080(7) 0.025(7) -0.009(6) 0.005(6) 0.001(6)
OW7 0.043(6) 0.019(4) 0.026(6) 0.000(4) 0.016(4) -0.001(4)
OW8 0.105(9) 0.086(8) 0.054(9) 0.004(7) 0.000(7) -0.029(7)
OW9 0.097(9) 0.080(8) 0.043(9) -0.002(7) 0.001(7) -0.011(7)
OW10 0.087(10) 0.135(12) 0.068(10) 0.008(8) 0.030(8) -0.034(8)
OW11 0.078(8) 0.058(6) 0.056(8) 0.000(6) -0.002(6) 0.007(6)
OW12 0.089(9) 0.074(8) 0.060(9) 0.006(7) 0.000(7) 0.007(6)
OW13 0.109(9) 0.080(8) 0.078(10) 0.002(7) 0.003(7) -0.036(7)
OW14 0.090(8) 0.040(5) 0.051(7) -0.011(5) -0.002(6) -0.014(5)
OW15 0.074(11) 0.078(11) 0.035(11) 0.004(8) 0.023(8) -0.017(8)
OW16 0.076(11) 0.079(10) 0.019(9) 0.000(7) 0.035(7) -0.014(8)
OW17 0.056(8) 0.029(6) 0.033(7) 0.002(6) 0.009(7) 0.011(6)
OW18 0.046(11) 0.032(10) 0.029(11) 0.004(8) 0.006(9) -0.014(9)

loop_
_atom_type_symbol
_atom_type_description
_atom_type_scat_dispersion_real
_atom_type_scat_dispersion_imag
_atom_type_scat_source
C C 0.0033 0.0016 'International Tables Vol C Tables 4.2.6.8 and 6.1.1.4'
H H 0.0000 0.0000 'International Tables Vol C Tables 4.2.6.8 and 6.1.1.4'
N N 0.0061 0.0033 'International Tables Vol C Tables 4.2.6.8 and 6.1.1.4'
O O 0.0106 0.0060 'International Tables Vol C Tables 4.2.6.8 and 6.1.1.4'
Mo Mo -1.6832 0.6857 'International Tables Vol C Tables 4.2.6.8 and 6.1.1.4'
Ag Ag -0.8971 1.1015 'International Tables Vol C Tables 4.2.6.8 and 6.1.1.4'
I I -0.4742 1.8119 'International Tables Vol C Tables 4.2.6.8 and 6.1.1.4'
Na Na 0.0362 0.0249 'International Tables Vol C Tables 4.2.6.8 and 6.1.1.4'

loop_
_geom_angle_atom_site_label_1
_geom_angle_atom_site_label_2
_geom_angle_atom_site_label_3
_geom_angle
_geom_angle_site_symmetry_1
_geom_angle_site_symmetry_3
_geom_angle_publ_flag
OW5 Na1 OW6 115.1(6) . . ?
OW5 Na1 O38 71.9(6) . 1_556 ?
OW6 Na1 O38 116.7(8) . 1_556 ?
OW5 Na1 O31 117.0(7) . . ?
OW6 Na1 O31 70.5(7) . . ?
O38 Na1 O31 166.2(6) 1_556 . ?
OW5 Na1 OW7 57.7(5) . . ?
OW6 Na1 OW7 57.3(5) . . ?
O38 Na1 OW7 97.8(5) 1_556 . ?
O31 Na1 OW7 96.0(5) . . ?
OW5 Na1 O37 83.1(6) . 2_665 ?
OW6 Na1 O37 160.3(6) . 2_665 ?
O38 Na1 O37 75.0(6) 1_556 2_665 ?
O31 Na1 O37 94.9(6) . 2_665 ?
OW7 Na1 O37 140.0(6) . 2_665 ?
OW5 Na1 O35 160.9(6) . 2_666 ?
OW6 Na1 O35 82.5(6) . 2_666 ?
O38 Na1 O35 93.9(6) 1_556 2_666 ?
O31 Na1 O35 74.9(5) . 2_666 ?
OW7 Na1 O35 139.2(6) . 2_666 ?
O37 Na1 O35 80.8(5) 2_665 2_666 ?
OW8 Na2 OW9 115.4(7) . . ?
OW8 Na2 O36 114.5(7) . . ?
OW9 Na2 O36 72.9(7) . . ?
OW8 Na2 O33 72.7(6) . 1_456 ?
OW9 Na2 O33 116.2(7) . 1_456 ?
O36 Na2 O33 165.7(6) . 1_456 ?
OW8 Na2 O34 82.4(6) . 2_665 ?
OW9 Na2 O34 160.5(6) . 2_665 ?
O36 Na2 O34 93.0(6) . 2_665 ?
O33 Na2 O34 75.3(5) 1_456 2_665 ?
OW8 Na2 O32 160.4(6) . 2_666 ?
OW9 Na2 O32 82.9(6) . 2_666 ?
O36 Na2 O32 76.2(5) . 2_666 ?
O33 Na2 O32 93.5(5) 1_456 2_666 ?
O34 Na2 O32 80.6(5) 2_665 2_666 ?
OW8 Na2 OW10 57.3(7) . . ?
OW9 Na2 OW10 58.1(7) . . ?
O36 Na2 OW10 97.7(6) . . ?
O33 Na2 OW10 96.6(5) 1_456 . ?
O34 Na2 OW10 139.2(7) 2_665 . ?
O32 Na2 OW10 140.2(7) 2_666 . ?
O8 I1 O8 180.0(7) 2_575 . ?
O8 I1 O9 93.9(5) 2_575 2_575 ?
O8 I1 O9 86.1(5) . 2_575 ?
O8 I1 O9 86.1(5) 2_575 . ?
O8 I1 O9 93.9(5) . . ?
O9 I1 O9 180.0(7) 2_575 . ?
O8 I1 O1 90.6(5) 2_575 2_575 ?
O8 I1 O1 89.4(5) . 2_575 ?
O9 I1 O1 89.7(5) 2_575 2_575 ?
O9 I1 O1 90.3(5) . 2_575 ?
O8 I1 O1 89.4(5) 2_575 . ?
O8 I1 O1 90.6(5) . . ?
O9 I1 O1 90.3(5) 2_575 . ?
O9 I1 O1 89.7(5) . . ?
O1 I1 O1 180.0(6) 2_575 . ?
O17 I2 O17 180.000(1) 2_675 . ?
O17 I2 O18 86.7(4) 2_675 . ?
O17 I2 O18 93.3(4) . . ?
O17 I2 O18 93.3(4) 2_675 2_675 ?
O17 I2 O18 86.7(4) . 2_675 ?
O18 I2 O18 180.0(7) . 2_675 ?
O17 I2 O15 89.6(5) 2_675 . ?
O17 I2 O15 90.4(5) . . ?
O18 I2 O15 89.4(5) . . ?
O18 I2 O15 90.6(5) 2_675 . ?
O17 I2 O15 90.4(5) 2_675 2_675 ?
O17 I2 O15 89.6(5) . 2_675 ?
O18 I2 O15 90.6(5) . 2_675 ?
O18 I2 O15 89.4(5) 2_675 2_675 ?
O15 I2 O15 180.0(6) . 2_675 ?
O17 I2 Mo5 43.4(3) 2_675 . ?
O17 I2 Mo5 136.6(3) . . ?
O18 I2 Mo5 43.4(3) . . ?
O18 I2 Mo5 136.6(3) 2_675 . ?
O15 I2 Mo5 89.6(3) . . ?
O15 I2 Mo5 90.4(3) 2_675 . ?
O17 I2 Mo5 136.6(3) 2_675 2_675 ?
O17 I2 Mo5 43.4(3) . 2_675 ?
O18 I2 Mo5 136.6(3) . 2_675 ?
O18 I2 Mo5 43.4(3) 2_675 2_675 ?
O15 I2 Mo5 90.4(3) . 2_675 ?
O15 I2 Mo5 89.6(3) 2_675 2_675 ?
Mo5 I2 Mo5 180.0 . 2_675 ?
O17 Ag1 O9 174.7(4) . . ?
O17 Ag1 O4 87.4(4) . 2_575 ?
O9 Ag1 O4 93.6(4) . 2_575 ?
O17 Ag1 O22 93.3(4) . 2_675 ?
O9 Ag1 O22 86.7(4) . 2_675 ?
O4 Ag1 O22 168.4(3) 2_575 2_675 ?
O17 Ag1 Ag2 87.2(2) . . ?
O9 Ag1 Ag2 87.6(2) . . ?
O4 Ag1 Ag2 95.9(2) 2_575 . ?
O22 Ag1 Ag2 95.7(2) 2_675 . ?
O18 Ag2 O8 174.0(4) . . ?
O18 Ag2 O10 87.2(4) . . ?
O8 Ag2 O10 93.6(4) . . ?
O18 Ag2 O13 93.5(4) . . ?
O8 Ag2 O13 86.8(4) . . ?
O10 Ag2 O13 169.3(3) . . ?
O18 Ag2 Ag1 86.8(2) . . ?
O8 Ag2 Ag1 87.2(2) . . ?
O10 Ag2 Ag1 95.3(2) . . ?
O13 Ag2 Ag1 95.3(2) . . ?
N2 Ag3 N1 175.4(5) . . ?
N3 Ag4 N4 175.6(5) . . ?
O3 Mo1 O4 104.2(6) . . ?
O3 Mo1 O2 101.0(5) . . ?
O4 Mo1 O2 99.1(6) . . ?
O3 Mo1 O12 95.5(6) . 2_575 ?
O4 Mo1 O12 99.9(5) . 2_575 ?
O2 Mo1 O12 150.8(5) . 2_575 ?
O3 Mo1 O1 158.1(6) . . ?
O4 Mo1 O1 94.8(5) . . ?
O2 Mo1 O1 86.2(4) . . ?
O12 Mo1 O1 70.3(4) 2_575 . ?
O3 Mo1 OW1 84.7(5) . . ?
O4 Mo1 OW1 171.1(5) . . ?
O2 Mo1 OW1 79.3(5) . . ?
O12 Mo1 OW1 78.5(5) 2_575 . ?
O1 Mo1 OW1 76.4(4) . . ?
O5 Mo2 O6 105.3(6) . . ?
O5 Mo2 O2 98.7(6) . . ?
O6 Mo2 O2 95.1(6) . . ?
O5 Mo2 O7 96.1(6) . . ?
O6 Mo2 O7 98.5(6) . . ?
O2 Mo2 O7 156.5(4) . . ?
O5 Mo2 O9 161.9(5) . 2_575 ?
O6 Mo2 O9 92.3(5) . 2_575 ?
O2 Mo2 O9 83.7(4) . 2_575 ?
O7 Mo2 O9 76.7(4) . 2_575 ?
O5 Mo2 O8 92.9(5) . . ?
O6 Mo2 O8 161.4(5) . . ?
O2 Mo2 O8 78.1(4) . . ?
O7 Mo2 O8 83.1(4) . . ?
O9 Mo2 O8 70.0(4) 2_575 . ?
O11 Mo3 O10 104.8(6) . . ?
O11 Mo3 O7 101.0(5) . . ?
O10 Mo3 O7 100.4(6) . . ?
O11 Mo3 O12 95.7(5) . . ?
O10 Mo3 O12 99.3(5) . . ?
O7 Mo3 O12 149.9(5) . . ?
O11 Mo3 O1 157.6(6) . 2_575 ?
O10 Mo3 O1 94.7(5) . 2_575 ?
O7 Mo3 O1 85.6(4) . 2_575 ?
O12 Mo3 O1 70.1(4) . 2_575 ?
O11 Mo3 OW2 83.8(5) . . ?
O10 Mo3 OW2 171.2(5) . . ?
O7 Mo3 OW2 78.8(5) . . ?
O12 Mo3 OW2 78.2(4) . . ?
O1 Mo3 OW2 76.5(4) 2_575 . ?
O16 Mo4 O13 103.8(6) . . ?
O16 Mo4 O14 101.0(5) . . ?
O13 Mo4 O14 100.6(6) . . ?
O16 Mo4 O23 95.6(5) . 2_675 ?
O13 Mo4 O23 99.1(5) . 2_675 ?
O14 Mo4 O23 150.3(4) . 2_675 ?
O16 Mo4 O15 157.5(6) . . ?
O13 Mo4 O15 95.6(4) . . ?
O14 Mo4 O15 86.2(4) . . ?
O23 Mo4 O15 69.8(4) 2_675 . ?
O16 Mo4 OW3 85.5(5) . . ?
O13 Mo4 OW3 170.4(4) . . ?
O14 Mo4 OW3 79.6(5) . . ?
O23 Mo4 OW3 77.3(4) 2_675 . ?
O15 Mo4 OW3 74.8(4) . . ?
O20 Mo5 O21 106.0(7) . . ?
O20 Mo5 O14 95.5(6) . . ?
O21 Mo5 O14 98.2(6) . . ?
O20 Mo5 O19 98.3(6) . . ?
O21 Mo5 O19 94.8(6) . . ?
O14 Mo5 O19 157.7(4) . . ?
O20 Mo5 O18 92.3(5) . . ?
O21 Mo5 O18 161.3(5) . . ?
O14 Mo5 O18 83.4(4) . . ?
O19 Mo5 O18 78.5(4) . . ?
O20 Mo5 O17 161.3(5) . 2_675 ?
O21 Mo5 O17 92.4(5) . 2_675 ?
O14 Mo5 O17 78.1(4) . 2_675 ?
O19 Mo5 O17 83.3(5) . 2_675 ?
O18 Mo5 O17 69.7(4) . 2_675 ?
O20 Mo5 I2 127.0(5) . . ?
O21 Mo5 I2 127.0(5) . . ?
O14 Mo5 I2 79.0(3) . . ?
O19 Mo5 I2 78.7(3) . . ?
O18 Mo5 I2 34.9(3) . . ?
O17 Mo5 I2 34.8(2) 2_675 . ?
O22 Mo6 O24 103.3(6) . . ?
O22 Mo6 O19 99.5(6) . . ?
O24 Mo6 O19 100.4(5) . . ?
O22 Mo6 O23 99.7(5) . . ?
O24 Mo6 O23 96.4(5) . . ?
O19 Mo6 O23 150.7(4) . . ?
O22 Mo6 O15 95.7(5) . 2_675 ?
O24 Mo6 O15 158.2(5) . 2_675 ?
O19 Mo6 O15 86.7(4) . 2_675 ?
O23 Mo6 O15 69.5(4) . 2_675 ?
O22 Mo6 OW4 170.4(5) . . ?
O24 Mo6 OW4 86.2(5) . . ?
O19 Mo6 OW4 79.7(5) . . ?
O23 Mo6 OW4 77.7(4) . . ?
O15 Mo6 OW4 74.8(4) 2_675 . ?
I1 O1 Mo3 131.2(5) . 2_575 ?
I1 O1 Mo1 130.5(5) . . ?
Mo3 O1 Mo1 98.1(4) 2_575 . ?
Mo1 O2 Mo2 151.0(6) . . ?
Mo4 OW3 HW3A 120(9) . . ?
Mo4 OW3 HW3B 111(8) . . ?
HW3A OW3 HW3B 92(10) . . ?
Mo1 O4 Ag1 118.0(6) . 2_575 ?
Mo6 OW4 HW4A 106(9) . . ?
Mo6 OW4 HW4B 106(9) . . ?
HW4A OW4 HW4B 113(10) . . ?
Mo3 O7 Mo2 151.0(7) . . ?
I1 O8 Ag2 127.8(5) . . ?
I1 O8 Mo2 102.0(5) . . ?
Ag2 O8 Mo2 116.2(4) . . ?
I1 O9 Ag1 126.5(5) . . ?
I1 O9 Mo2 101.9(5) . 2_575 ?
Ag1 O9 Mo2 116.3(4) . 2_575 ?
Mo3 O10 Ag2 117.2(6) . . ?
Mo1 O12 Mo3 118.2(7) 2_575 . ?
Mo4 O13 Ag2 116.7(5) . . ?
Mo4 O14 Mo5 149.9(6) . . ?
I2 O15 Mo4 131.2(5) . . ?
I2 O15 Mo6 130.1(4) . 2_675 ?
Mo4 O15 Mo6 98.2(4) . 2_675 ?
I2 O17 Ag1 127.9(5) . . ?
I2 O17 Mo5 101.8(5) . 2_675 ?
Ag1 O17 Mo5 116.1(4) . 2_675 ?
I2 O18 Ag2 128.6(5) . . ?
I2 O18 Mo5 101.8(5) . . ?
Ag2 O18 Mo5 116.1(4) . . ?
Mo6 O19 Mo5 150.3(7) . . ?
Mo6 O22 Ag1 117.5(6) . 2_675 ?
Mo4 O23 Mo6 118.8(6) 2_675 . ?
C6 O31 Na1 110.4(13) . . ?
C6 O32 Na2 144.8(12) . 2_666 ?
C12 O33 Na2 115.6(11) . 1_654 ?
C12 O34 Na2 142.7(12) . 2_665 ?
C18 O35 Na1 143.0(13) . 2_666 ?
C18 O36 Na2 117.3(14) . . ?
C24 O37 Na1 145.6(13) . 2_665 ?
C24 O38 Na1 113.5(15) . 1_554 ?
C5 N1 C1 117.5(18) . . ?
C5 N1 Ag3 117.3(12) . . ?
C1 N1 Ag3 125.0(13) . . ?
C7 N2 C11 117.4(17) . . ?
C7 N2 Ag3 118.5(13) . . ?
C11 N2 Ag3 123.8(12) . . ?
C13 N3 C17 118.3(18) . . ?
C13 N3 Ag4 123.8(13) . . ?
C17 N3 Ag4 117.6(12) . . ?
C19 N4 C23 117.9(17) . . ?
C19 N4 Ag4 125.0(12) . . ?
C23 N4 Ag4 116.9(12) . . ?
N1 C1 C2 121.4(17) . . ?
N1 C1 H1A 119.3 . . ?
C2 C1 H1A 119.3 . . ?
C1 C2 C3 121.5(17) . . ?
C1 C2 H2A 119.2 . . ?
C3 C2 H2A 119.2 . . ?
C4 C3 C2 115.6(18) . . ?
C4 C3 C6 123.3(14) . . ?
C2 C3 C6 121.1(15) . . ?
C5 C4 C3 119.7(15) . . ?
C5 C4 H4A 120.1 . . ?
C3 C4 H4A 120.1 . . ?
N1 C5 C4 124.1(16) . . ?
N1 C5 H5A 118.0 . . ?
C4 C5 H5A 118.0 . . ?
O31 C6 O32 127.5(18) . . ?
O31 C6 C3 117.8(13) . . ?
O32 C6 C3 114.7(15) . . ?
N2 C7 C8 123.6(18) . . ?
N2 C7 H7A 118.2 . . ?
C8 C7 H7A 118.2 . . ?
C7 C8 C9 118.5(16) . . ?
C7 C8 H8A 120.7 . . ?
C9 C8 H8A 120.8 . . ?
C10 C9 C8 120.4(17) . . ?
C10 C9 C12 120.7(15) . . ?
C8 C9 C12 118.8(15) . . ?
C9 C10 C11 116.3(14) . . ?
C9 C10 H10A 121.8 . . ?
C11 C10 H10A 121.8 . . ?
N2 C11 C10 123.5(14) . . ?
N2 C11 H11A 118.3 . . ?
C10 C11 H11A 118.3 . . ?
O33 C12 O34 124.5(18) . . ?
O33 C12 C9 120.6(14) . . ?
O34 C12 C9 114.5(15) . . ?
N3 C13 C14 123.8(17) . . ?
N3 C13 H13A 118.1 . . ?
C14 C13 H13A 118.1 . . ?
C15 C14 C13 117.9(14) . . ?
C15 C14 H14A 121.1 . . ?
C13 C14 H14A 121.1 . . ?
C14 C15 C16 119.2(19) . . ?
C14 C15 C18 122.4(16) . . ?
C16 C15 C18 118.2(18) . . ?
C17 C16 C15 119.4(17) . . ?
C17 C16 H16A 120.3 . . ?
C15 C16 H16A 120.3 . . ?
N3 C17 C16 121.4(16) . . ?
N3 C17 H17A 119.3 . . ?
C16 C17 H17A 119.3 . . ?
O36 C18 O35 120(2) . . ?
O36 C18 C15 122.3(19) . . ?
O35 C18 C15 118.1(19) . . ?
N4 C19 C20 121.6(17) . . ?
N4 C19 H19A 119.2 . . ?
C20 C19 H19A 119.2 . . ?
C19 C20 C21 123.4(18) . . ?
C19 C20 H20A 118.3 . . ?
C21 C20 H20A 118.3 . . ?
C22 C21 C20 114.9(17) . . ?
C22 C21 C24 122.1(15) . . ?
C20 C21 C24 122.6(17) . . ?
C21 C22 C23 119.7(14) . . ?
C21 C22 H22A 120.2 . . ?
C23 C22 H22A 120.2 . . ?
N4 C23 C22 122.4(16) . . ?
N4 C23 H23A 118.8 . . ?
C22 C23 H23A 118.8 . . ?
O38 C24 O37 121(2) . . ?
O38 C24 C21 120(2) . . ?
O37 C24 C21 119.0(18) . . ?

loop_
_geom_bond_atom_site_label_1
_geom_bond_atom_site_label_2
_geom_bond_distance
_geom_bond_site_symmetry_2
_geom_bond_publ_flag
Na1 OW5 2.350(19) . ?
Na1 OW6 2.35(2) . ?
Na1 O38 2.490(19) 1_556 ?
Na1 O31 2.503(17) . ?
Na1 OW7 2.666(12) . ?
Na1 O37 2.713(17) 2_665 ?
Na1 O35 2.724(16) 2_666 ?
Na2 OW8 2.35(2) . ?
Na2 OW9 2.36(2) . ?
Na2 O36 2.459(18) . ?
Na2 O33 2.466(15) 1_456 ?
Na2 O34 2.703(17) 2_665 ?
Na2 O32 2.714(15) 2_666 ?
Na2 OW10 2.93(2) . ?
I1 O8 1.864(9) 2_575 ?
I1 O8 1.864(9) . ?
I1 O9 1.876(10) 2_575 ?
I1 O9 1.876(10) . ?
I1 O1 1.896(11) 2_575 ?
I1 O1 1.896(11) . ?
I2 O17 1.858(9) 2_675 ?
I2 O17 1.858(9) . ?
I2 O18 1.862(10) . ?
I2 O18 1.862(10) 2_675 ?
I2 O15 1.902(11) . ?
I2 O15 1.902(11) 2_675 ?
I2 Mo5 3.1877(14) . ?
I2 Mo5 3.1877(14) 2_675 ?
Ag1 O17 2.176(10) . ?
Ag1 O9 2.184(10) . ?
Ag1 O4 2.572(14) 2_575 ?
Ag1 O22 2.582(14) 2_675 ?
Ag1 Ag2 2.9312(14) . ?
Ag2 O18 2.167(10) . ?
Ag2 O8 2.175(10) . ?
Ag2 O10 2.568(15) . ?
Ag2 O13 2.583(14) . ?
Ag3 N2 2.130(17) . ?
Ag3 N1 2.156(18) . ?
Ag4 N3 2.146(16) . ?
Ag4 N4 2.159(16) . ?
Mo1 O3 1.702(11) . ?
Mo1 O4 1.705(13) . ?
Mo1 O2 1.869(11) . ?
Mo1 O12 1.947(12) 2_575 ?
Mo1 O1 2.237(10) . ?
Mo1 OW1 2.414(12) . ?
Mo2 O5 1.716(12) . ?
Mo2 O6 1.728(12) . ?
Mo2 O2 1.928(12) . ?
Mo2 O7 1.938(12) . ?
Mo2 O9 2.222(10) 2_575 ?
Mo2 O8 2.230(10) . ?
Mo3 O11 1.700(13) . ?
Mo3 O10 1.725(13) . ?
Mo3 O7 1.863(10) . ?
Mo3 O12 1.978(11) . ?
Mo3 O1 2.222(11) 2_575 ?
Mo3 OW2 2.421(12) . ?
Mo4 O16 1.705(12) . ?
Mo4 O13 1.725(12) . ?
Mo4 O14 1.863(12) . ?
Mo4 O23 1.955(10) 2_675 ?
Mo4 O15 2.224(9) . ?
Mo4 OW3 2.413(13) . ?
Mo5 O20 1.703(12) . ?
Mo5 O21 1.704(12) . ?
Mo5 O14 1.942(13) . ?
Mo5 O19 1.952(12) . ?
Mo5 O18 2.235(9) . ?
Mo5 O17 2.237(10) 2_675 ?
Mo6 O22 1.706(13) . ?
Mo6 O24 1.715(13) . ?
Mo6 O19 1.858(11) . ?
Mo6 O23 1.960(9) . ?
Mo6 O15 2.235(10) 2_675 ?
Mo6 OW4 2.409(13) . ?
O1 Mo3 2.222(11) 2_575 ?
OW3 HW3A 0.82(2) . ?
OW3 HW3B 0.82(2) . ?
O4 Ag1 2.572(14) 2_575 ?
OW4 HW4A 0.81(2) . ?
OW4 HW4B 0.81(2) . ?
O9 Mo2 2.222(10) 2_575 ?
O12 Mo1 1.947(12) 2_575 ?
O15 Mo6 2.235(10) 2_675 ?
O17 Mo5 2.237(10) 2_675 ?
O22 Ag1 2.582(14) 2_675 ?
O23 Mo4 1.955(10) 2_675 ?
O31 C6 1.20(2) . ?
O32 C6 1.271(17) . ?
O32 Na2 2.714(15) 2_666 ?
O33 C12 1.204(18) . ?
O33 Na2 2.466(15) 1_654 ?
O34 C12 1.293(19) . ?
O34 Na2 2.703(17) 2_665 ?
O35 C18 1.29(2) . ?
O35 Na1 2.724(16) 2_666 ?
O36 C18 1.25(2) . ?
O37 C24 1.28(2) . ?
O37 Na1 2.713(17) 2_665 ?
O38 C24 1.24(2) . ?
O38 Na1 2.490(19) 1_554 ?
N1 C5 1.33(2) . ?
N1 C1 1.34(2) . ?
N2 C7 1.320(19) . ?
N2 C11 1.34(2) . ?
N3 C13 1.31(2) . ?
N3 C17 1.34(2) . ?
N4 C19 1.32(2) . ?
N4 C23 1.354(18) . ?
C1 C2 1.36(3) . ?
C1 H1A 0.9300 . ?
C2 C3 1.40(2) . ?
C2 H2A 0.9300 . ?
C3 C4 1.38(2) . ?
C3 C6 1.54(2) . ?
C4 C5 1.36(3) . ?
C4 H4A 0.9300 . ?
C5 H5A 0.9300 . ?
C7 C8 1.36(3) . ?
C7 H7A 0.9300 . ?
C8 C9 1.40(2) . ?
C8 H8A 0.9300 . ?
C9 C10 1.35(2) . ?
C9 C12 1.55(3) . ?
C10 C11 1.42(2) . ?
C10 H10A 0.9300 . ?
C11 H11A 0.9300 . ?
C13 C14 1.41(3) . ?
C13 H13A 0.9300 . ?
C14 C15 1.33(2) . ?
C14 H14A 0.9300 . ?
C15 C16 1.42(2) . ?
C15 C18 1.46(3) . ?
C16 C17 1.37(3) . ?
C16 H16A 0.9300 . ?
C17 H17A 0.9300 . ?
C19 C20 1.34(3) . ?
C19 H19A 0.9300 . ?
C20 C21 1.41(2) . ?
C20 H20A 0.9300 . ?
C21 C22 1.37(2) . ?
C21 C24 1.44(3) . ?
C22 C23 1.40(2) . ?
C22 H22A 0.9300 . ?
C23 H23A 0.9300 . ?

loop_
_geom_hbond_atom_site_label_D
_geom_hbond_atom_site_label_H
_geom_hbond_atom_site_label_A
_geom_hbond_distance_DH
_geom_hbond_distance_HA
_geom_hbond_distance_DA
_geom_hbond_angle_DHA
_geom_hbond_site_symmetry_A
OW3 HW3A O4 0.82(2) 2.22(7) 2.937(16) 147(11) 1_655
OW3 HW3B OW12 0.82(2) 2.02(6) 2.78(2) 155(12) .
OW4 HW4A O10 0.81(2) 2.31(10) 2.909(17) 131(11) .
OW4 HW4A O18 0.81(2) 2.54(9) 3.166(18) 135(11) .
OW4 HW4B OW13 0.81(2) 2.04(6) 2.80(3) 154(12) .
